data_7230313
loop_
_publ_author_name
'Lu, Sheng-Mei'
'Wang, Zhijun'
'Wang, Jijie'
'Li, Jun'
'Li, Can'

_publ_section_title
;
 Hydrogen generation from formic acid decomposition on a highly efficient
 iridium catalyst bearing a diaminoglyoxime ligand
;
_journal_issue 8
_journal_name_full 'Green Chemistry'
_journal_page_first 1835
_journal_paper_doi 10.1039/C8GC00495A
_journal_volume 20
_journal_year 2018
_chemical_formula_moiety 'C18 H29 Cl Ir N4 O2, Cl'
_chemical_formula_sum 'C18 H29 Cl2 Ir N4 O2'
_chemical_formula_weight 596.57
_space_group_crystal_system triclinic
_space_group_IT_number 2
_space_group_name_Hall '-P 1'
_space_group_name_H-M_alt 'P -1'
_symmetry_space_group_name_Hall '-P 1'
_symmetry_space_group_name_H-M 'P -1'
_atom_sites_solution_hydrogens mixed
_atom_sites_solution_primary direct
_audit_creation_date 2016-07-19
_audit_creation_method
;
Olex2 1.2
(compiled 2016.02.19 svn.r3266 for OlexSys, GUI svn.r5155)
;
_audit_update_record
;
2017-02-10 deposited with the CCDC.
2018-03-06 downloaded from the CCDC.
;
_cell_angle_alpha 88.195(2)
_cell_angle_beta 86.069(2)
_cell_angle_gamma 89.089(2)
_cell_formula_units_Z 2
_cell_length_a 9.1521(12)
_cell_length_b 9.6810(12)
_cell_length_c 11.7658(15)
_cell_measurement_reflns_used 3935
_cell_measurement_temperature 130
_cell_measurement_theta_max 27.488
_cell_measurement_theta_min 2.231
_cell_volume 1039.4(2)
_computing_cell_refinement 'SAINT v7.68A (Bruker, 2009)'
_computing_data_reduction 'SAINT v7.68A (Bruker, 2009)'
_computing_molecular_graphics 'Olex2 (Dolomanov et al., 2009)'
_computing_publication_material 'Olex2 (Dolomanov et al., 2009)'
_computing_structure_refinement 'ShelXL (Sheldrick, 2015)'
_computing_structure_solution 'ShelXT (Sheldrick, 2015)'
_diffrn_ambient_temperature 130
_diffrn_measured_fraction_theta_full 0.999
_diffrn_measured_fraction_theta_max 0.994
_diffrn_measurement_device_type 'Bruker APEX-II CCD'
_diffrn_measurement_method '\f and \w scans'
_diffrn_radiation_monochromator graphite
_diffrn_radiation_type MoK\a
_diffrn_radiation_wavelength 0.71073
_diffrn_reflns_av_R_equivalents 0.0325
_diffrn_reflns_av_unetI/netI 0.0554
_diffrn_reflns_Laue_measured_fraction_full 0.999
_diffrn_reflns_Laue_measured_fraction_max 0.994
_diffrn_reflns_limit_h_max 11
_diffrn_reflns_limit_h_min -9
_diffrn_reflns_limit_k_max 12
_diffrn_reflns_limit_k_min -12
_diffrn_reflns_limit_l_max 15
_diffrn_reflns_limit_l_min -15
_diffrn_reflns_number 8434
_diffrn_reflns_point_group_measured_fraction_full 0.999
_diffrn_reflns_point_group_measured_fraction_max 0.994
_diffrn_reflns_theta_full 25.242
_diffrn_reflns_theta_max 27.531
_diffrn_reflns_theta_min 1.736
_diffrn_standards_number 0
_exptl_absorpt_coefficient_mu 6.701
_exptl_absorpt_correction_T_max 0.7456
_exptl_absorpt_correction_T_min 0.5408
_exptl_absorpt_correction_type multi-scan
_exptl_absorpt_process_details
;
SADABS-2008/1 (Bruker,2008) was used for absorption correction.
wR2(int) was 0.0872 before and 0.0378 after correction.
The Ratio of minimum to maximum transmission is 0.7253.
The \l/2 correction factor is 0.0015.
;
_exptl_crystal_density_diffrn 1.906
_exptl_crystal_description block
_exptl_crystal_F_000 584
_refine_diff_density_max 2.879
_refine_diff_density_min -3.180
_refine_diff_density_rms 0.192
_refine_ls_extinction_method none
_refine_ls_goodness_of_fit_ref 1.006
_refine_ls_hydrogen_treatment constr
_refine_ls_matrix_type full
_refine_ls_number_parameters 249
_refine_ls_number_reflns 4763
_refine_ls_number_restraints 0
_refine_ls_restrained_S_all 1.006
_refine_ls_R_factor_all 0.0506
_refine_ls_R_factor_gt 0.0358
_refine_ls_shift/su_max 0.001
_refine_ls_shift/su_mean 0.000
_refine_ls_structure_factor_coef Fsqd
_refine_ls_weighting_details 'w=1/[\s^2^(Fo^2^)+(0.0511P)^2^] where P=(Fo^2^+2Fc^2^)/3'
_refine_ls_weighting_scheme calc
_refine_ls_wR_factor_gt 0.0818
_refine_ls_wR_factor_ref 0.0883
_reflns_Friedel_coverage 0.000
_reflns_number_gt 4013
_reflns_number_total 4763
_reflns_threshold_expression 'I > 2\s(I)'
_cod_data_source_file c8gc00495a2.cif
_cod_data_source_block mo_dm16457_0m
_cod_depositor_comments 'Adding full bibliography for 7230313.cif.'
_cod_database_code 7230313
_shelx_space_group_comment
;
The symmetry employed for this shelxl refinement is uniquely defined
by the following loop, which should always be used as a source of
symmetry information in preference to the above space-group names.
They are only intended as comments.
;
_olex2_refinement_description
;
1. Fixed Uiso
 At 1.2 times of:
  All C(H) groups, All C(H,H) groups, All N(H) groups, All O(H) groups
 At 1.5 times of:
  All C(H,H,H) groups
2.a Riding coordinates:
 O1(H1), O2(H2), N2(H2A), N3(H3)
2.b Ternary CH refined with riding coordinates:
 C2(H2B), C3(H3A)
2.c Secondary CH2 refined with riding coordinates:
 C5(H5A,H5B), C6(H6A,H6B), C7(H7A,H7B), C8(H8A,H8B)
2.d Idealised Me refined as rotating group:
 C14(H14A,H14B,H14C), C15(H15A,H15B,H15C), C16(H16A,H16B,H16C), C17(H17A,H17B,
 H17C), C18(H18A,H18B,H18C)
;
_shelx_shelxl_version_number 2014/7
_olex2_submission_special_instructions 'No special instructions were received'

loop_
_space_group_symop_operation_xyz
'x, y, z'
'-x, -y, -z'

loop_
_atom_site_label
_atom_site_type_symbol
_atom_site_fract_x
_atom_site_fract_y
_atom_site_fract_z
_atom_site_U_iso_or_equiv
_atom_site_adp_type
_atom_site_occupancy
_atom_site_site_symmetry_order
_atom_site_calc_flag
_atom_site_refinement_flags_posn
Ir1 Ir 0.61948(2) 0.71550(2) 0.75125(2) 0.01968(8) Uani 1 1 d .
Cl1 Cl 0.62216(16) 0.96350(14) 0.75821(12) 0.0245(3) Uani 1 1 d .
O1 O 0.9487(4) 0.7023(4) 0.6993(3) 0.0258(9) Uani 1 1 d .
H1 H 0.9996 0.6547 0.6554 0.031 Uiso 1 1 d R
O2 O 0.4234(4) 0.8072(4) 0.5515(3) 0.0254(9) Uani 1 1 d .
H2 H 0.3652 0.7434 0.5574 0.030 Uiso 1 1 d R
N1 N 0.8137(5) 0.7299(5) 0.6539(4) 0.0209(10) Uani 1 1 d .
N2 N 0.9317(5) 0.7939(5) 0.4763(4) 0.0227(10) Uani 1 1 d .
H2A H 1.0184 0.7889 0.5004 0.027 Uiso 1 1 d R
N3 N 0.6532(5) 0.8706(5) 0.4111(4) 0.0214(10) Uani 1 1 d .
H3 H 0.5688 0.8802 0.3836 0.026 Uiso 1 1 d R
N4 N 0.5608(5) 0.7595(5) 0.5829(4) 0.0200(10) Uani 1 1 d .
C1 C 0.8136(6) 0.7728(6) 0.5483(5) 0.0217(11) Uani 1 1 d .
C2 C 0.9106(6) 0.8256(6) 0.3564(5) 0.0218(11) Uani 1 1 d .
H2B H 0.8863 0.7388 0.3182 0.026 Uiso 1 1 calc R
C3 C 0.7852(6) 0.9281(6) 0.3480(5) 0.0227(12) Uani 1 1 d .
H3A H 0.8116 1.0155 0.3842 0.027 Uiso 1 1 calc R
C4 C 0.6665(6) 0.8040(5) 0.5104(5) 0.0193(11) Uani 1 1 d .
C5 C 0.7576(6) 0.9602(6) 0.2245(5) 0.0237(12) Uani 1 1 d .
H5A H 0.6794 1.0317 0.2203 0.028 Uiso 1 1 calc R
H5B H 0.7240 0.8760 0.1891 0.028 Uiso 1 1 calc R
C6 C 0.8981(7) 1.0122(7) 0.1588(5) 0.0279(13) Uani 1 1 d .
H6A H 0.8803 1.0234 0.0769 0.033 Uiso 1 1 calc R
H6B H 0.9221 1.1040 0.1866 0.033 Uiso 1 1 calc R
C7 C 1.0267(7) 0.9154(7) 0.1718(5) 0.0270(13) Uani 1 1 d .
H7A H 1.1160 0.9572 0.1339 0.032 Uiso 1 1 calc R
H7B H 1.0092 0.8276 0.1344 0.032 Uiso 1 1 calc R
C8 C 1.0499(6) 0.8860(6) 0.2978(5) 0.0225(12) Uani 1 1 d .
H8A H 1.1325 0.8199 0.3051 0.027 Uiso 1 1 calc R
H8B H 1.0741 0.9726 0.3344 0.027 Uiso 1 1 calc R
C9 C 0.4339(7) 0.6188(6) 0.8474(5) 0.0233(12) Uani 1 1 d .
C10 C 0.5293(7) 0.5146(6) 0.7942(5) 0.0236(12) Uani 1 1 d .
C11 C 0.6707(7) 0.5244(6) 0.8389(5) 0.0246(12) Uani 1 1 d .
C12 C 0.6651(7) 0.6386(6) 0.9174(5) 0.0258(13) Uani 1 1 d .
C13 C 0.5182(7) 0.6930(6) 0.9243(5) 0.0250(12) Uani 1 1 d .
C14 C 0.4621(8) 0.8077(7) 0.9978(5) 0.0324(14) Uani 1 1 d .
H14A H 0.5359 0.8801 0.9969 0.049 Uiso 1 1 calc GR
H14B H 0.4418 0.7721 1.0761 0.049 Uiso 1 1 calc GR
H14C H 0.3718 0.8463 0.9688 0.049 Uiso 1 1 calc GR
C15 C 0.7873(8) 0.6880(7) 0.9829(6) 0.0348(15) Uani 1 1 d .
H15A H 0.8812 0.6562 0.9470 0.052 Uiso 1 1 calc GR
H15B H 0.7760 0.6508 1.0614 0.052 Uiso 1 1 calc GR
H15C H 0.7850 0.7892 0.9833 0.052 Uiso 1 1 calc GR
C16 C 0.8005(7) 0.4353(6) 0.8094(6) 0.0328(14) Uani 1 1 d .
H16A H 0.8083 0.4210 0.7271 0.049 Uiso 1 1 calc GR
H16B H 0.7898 0.3459 0.8502 0.049 Uiso 1 1 calc GR
H16C H 0.8891 0.4803 0.8313 0.049 Uiso 1 1 calc GR
C17 C 0.4873(8) 0.4099(6) 0.7110(6) 0.0326(14) Uani 1 1 d .
H17A H 0.4132 0.4503 0.6631 0.049 Uiso 1 1 calc GR
H17B H 0.4473 0.3283 0.7527 0.049 Uiso 1 1 calc GR
H17C H 0.5740 0.3829 0.6628 0.049 Uiso 1 1 calc GR
C18 C 0.2738(7) 0.6386(7) 0.8316(6) 0.0331(14) Uani 1 1 d .
H18A H 0.2506 0.7376 0.8252 0.050 Uiso 1 1 calc GR
H18B H 0.2167 0.5974 0.8972 0.050 Uiso 1 1 calc GR
H18C H 0.2493 0.5937 0.7620 0.050 Uiso 1 1 calc GR
Cl2 Cl 0.19301(17) 0.58230(16) 0.53592(14) 0.0313(3) Uani 1 1 d .

loop_
_atom_site_aniso_label
_atom_site_aniso_U_11
_atom_site_aniso_U_22
_atom_site_aniso_U_33
_atom_site_aniso_U_23
_atom_site_aniso_U_13
_atom_site_aniso_U_12
Ir1 0.02202(13) 0.01627(11) 0.02091(12) -0.00285(7) -0.00176(8) 0.00064(8)
Cl1 0.0236(7) 0.0173(6) 0.0325(7) -0.0041(5) 0.0015(6) -0.0016(5)
O1 0.018(2) 0.034(2) 0.025(2) -0.0008(17) -0.0059(16) 0.0073(17)
O2 0.018(2) 0.027(2) 0.031(2) -0.0009(17) -0.0034(17) 0.0015(16)
N1 0.015(2) 0.021(2) 0.027(2) -0.0032(19) -0.0016(19) 0.0048(18)
N2 0.016(2) 0.027(2) 0.026(2) 0.0001(19) -0.0046(19) -0.0011(19)
N3 0.018(2) 0.026(2) 0.021(2) 0.0007(19) -0.0041(19) 0.0003(19)
N4 0.015(2) 0.019(2) 0.026(2) -0.0023(18) -0.0031(19) 0.0021(18)
C1 0.021(3) 0.019(3) 0.026(3) -0.003(2) -0.005(2) 0.002(2)
C2 0.021(3) 0.021(3) 0.023(3) -0.006(2) -0.002(2) 0.000(2)
C3 0.023(3) 0.021(3) 0.024(3) -0.005(2) 0.001(2) -0.003(2)
C4 0.020(3) 0.015(2) 0.024(3) -0.006(2) -0.006(2) 0.001(2)
C5 0.022(3) 0.022(3) 0.027(3) 0.003(2) -0.004(2) 0.000(2)
C6 0.030(4) 0.030(3) 0.024(3) 0.004(2) -0.002(2) 0.001(3)
C7 0.022(3) 0.031(3) 0.028(3) -0.003(2) 0.000(2) 0.004(2)
C8 0.017(3) 0.025(3) 0.025(3) -0.002(2) -0.001(2) 0.000(2)
C9 0.030(3) 0.015(3) 0.025(3) 0.004(2) -0.001(2) 0.000(2)
C10 0.028(3) 0.015(3) 0.028(3) -0.001(2) -0.002(2) -0.001(2)
C11 0.030(3) 0.017(3) 0.027(3) 0.004(2) -0.007(2) 0.003(2)
C12 0.034(4) 0.020(3) 0.024(3) -0.001(2) -0.003(2) -0.002(2)
C13 0.030(3) 0.021(3) 0.024(3) -0.001(2) 0.001(2) 0.003(2)
C14 0.046(4) 0.025(3) 0.026(3) -0.001(2) 0.003(3) 0.001(3)
C15 0.043(4) 0.029(3) 0.034(3) -0.007(3) -0.015(3) -0.002(3)
C16 0.034(4) 0.021(3) 0.044(4) -0.004(3) -0.004(3) 0.008(3)
C17 0.040(4) 0.021(3) 0.038(3) -0.008(3) -0.007(3) -0.003(3)
C18 0.030(4) 0.024(3) 0.043(4) 0.004(3) 0.003(3) -0.001(3)
Cl2 0.0241(8) 0.0304(8) 0.0401(8) -0.0054(6) -0.0064(6) 0.0031(6)

loop_
_atom_type_symbol
_atom_type_description
_atom_type_scat_dispersion_real
_atom_type_scat_dispersion_imag
_atom_type_scat_source
C C 0.0030 0.0020 'International Tables Vol C Tables 4.2.6.8 and 6.1.1.4'
H H 0.0000 0.0000 'International Tables Vol C Tables 4.2.6.8 and 6.1.1.4'
Cl Cl 0.1480 0.1590 'International Tables Vol C Tables 4.2.6.8 and 6.1.1.4'
Ir Ir -1.4440 7.9890 'International Tables Vol C Tables 4.2.6.8 and 6.1.1.4'
N N 0.0060 0.0030 'International Tables Vol C Tables 4.2.6.8 and 6.1.1.4'
O O 0.0110 0.0060 'International Tables Vol C Tables 4.2.6.8 and 6.1.1.4'

loop_
_geom_angle_atom_site_label_1
_geom_angle_atom_site_label_2
_geom_angle_atom_site_label_3
_geom_angle
N1 Ir1 Cl1 86.82(14)
N1 Ir1 N4 74.49(18)
N1 Ir1 C9 158.5(2)
N1 Ir1 C10 119.4(2)
N1 Ir1 C11 96.5(2)
N1 Ir1 C12 108.4(2)
N1 Ir1 C13 145.2(2)
N4 Ir1 Cl1 82.41(13)
N4 Ir1 C9 108.5(2)
N4 Ir1 C10 104.64(19)
N4 Ir1 C11 131.8(2)
N4 Ir1 C12 170.73(19)
N4 Ir1 C13 140.0(2)
C9 Ir1 Cl1 114.62(16)
C9 Ir1 C13 38.6(2)
C10 Ir1 Cl1 153.72(17)
C10 Ir1 C9 39.1(2)
C10 Ir1 C13 65.2(2)
C11 Ir1 Cl1 145.27(16)
C11 Ir1 C9 65.2(2)
C11 Ir1 C10 38.9(2)
C11 Ir1 C13 65.2(2)
C12 Ir1 Cl1 106.40(16)
C12 Ir1 C9 65.5(2)
C12 Ir1 C10 66.2(2)
C12 Ir1 C11 39.9(2)
C12 Ir1 C13 38.8(2)
C13 Ir1 Cl1 92.86(16)
N1 O1 H1 109.4
N4 O2 H2 109.5
O1 N1 Ir1 122.0(3)
C1 N1 Ir1 119.7(4)
C1 N1 O1 118.1(5)
C1 N2 H2A 120.5
C1 N2 C2 118.9(5)
C2 N2 H2A 120.6
C3 N3 H3 120.2
C4 N3 H3 120.4
C4 N3 C3 119.4(5)
O2 N4 Ir1 126.0(3)
C4 N4 Ir1 116.0(4)
C4 N4 O2 111.4(4)
N1 C1 N2 126.5(5)
N1 C1 C4 113.7(5)
N2 C1 C4 119.8(5)
N2 C2 H2B 109.2
N2 C2 C3 109.2(5)
N2 C2 C8 110.1(5)
C3 C2 H2B 109.2
C3 C2 C8 109.8(5)
C8 C2 H2B 109.2
N3 C3 C2 108.9(5)
N3 C3 H3A 108.7
N3 C3 C5 111.2(5)
C2 C3 H3A 108.7
C2 C3 C5 110.6(5)
C5 C3 H3A 108.7
N3 C4 C1 119.3(5)
N4 C4 N3 127.5(5)
N4 C4 C1 113.2(5)
C3 C5 H5A 109.6
C3 C5 H5B 109.6
C3 C5 C6 110.5(5)
H5A C5 H5B 108.1
C6 C5 H5A 109.6
C6 C5 H5B 109.6
C5 C6 H6A 109.1
C5 C6 H6B 109.1
H6A C6 H6B 107.8
C7 C6 C5 112.6(5)
C7 C6 H6A 109.1
C7 C6 H6B 109.1
C6 C7 H7A 109.5
C6 C7 H7B 109.5
C6 C7 C8 110.7(5)
H7A C7 H7B 108.1
C8 C7 H7A 109.5
C8 C7 H7B 109.5
C2 C8 C7 109.3(5)
C2 C8 H8A 109.8
C2 C8 H8B 109.8
C7 C8 H8A 109.8
C7 C8 H8B 109.8
H8A C8 H8B 108.3
C10 C9 Ir1 69.5(3)
C10 C9 C18 125.9(5)
C13 C9 Ir1 70.8(3)
C13 C9 C10 107.8(5)
C13 C9 C18 126.1(6)
C18 C9 Ir1 128.5(4)
C9 C10 Ir1 71.4(3)
C9 C10 C17 126.6(6)
C11 C10 Ir1 70.3(3)
C11 C10 C9 108.0(5)
C11 C10 C17 125.4(6)
C17 C10 Ir1 126.0(4)
C10 C11 Ir1 70.8(3)
C10 C11 C12 108.0(5)
C10 C11 C16 126.0(5)
C12 C11 Ir1 69.5(3)
C12 C11 C16 126.0(6)
C16 C11 Ir1 124.7(4)
C11 C12 Ir1 70.7(3)
C11 C12 C15 126.9(6)
C13 C12 Ir1 72.5(3)
C13 C12 C11 107.7(5)
C13 C12 C15 125.4(6)
C15 C12 Ir1 124.2(4)
C9 C13 Ir1 70.6(3)
C9 C13 C14 125.7(6)
C12 C13 Ir1 68.8(3)
C12 C13 C9 108.5(5)
C12 C13 C14 125.8(6)
C14 C13 Ir1 126.1(4)
C13 C14 H14A 109.5
C13 C14 H14B 109.5
C13 C14 H14C 109.5
H14A C14 H14B 109.5
H14A C14 H14C 109.5
H14B C14 H14C 109.5
C12 C15 H15A 109.5
C12 C15 H15B 109.5
C12 C15 H15C 109.5
H15A C15 H15B 109.5
H15A C15 H15C 109.5
H15B C15 H15C 109.5
C11 C16 H16A 109.5
C11 C16 H16B 109.5
C11 C16 H16C 109.5
H16A C16 H16B 109.5
H16A C16 H16C 109.5
H16B C16 H16C 109.5
C10 C17 H17A 109.5
C10 C17 H17B 109.5
C10 C17 H17C 109.5
H17A C17 H17B 109.5
H17A C17 H17C 109.5
H17B C17 H17C 109.5
C9 C18 H18A 109.5
C9 C18 H18B 109.5
C9 C18 H18C 109.5
H18A C18 H18B 109.5
H18A C18 H18C 109.5
H18B C18 H18C 109.5

loop_
_geom_bond_atom_site_label_1
_geom_bond_atom_site_label_2
_geom_bond_distance
Ir1 Cl1 2.4054(14)
Ir1 N1 2.052(5)
Ir1 N4 2.116(5)
Ir1 C9 2.182(6)
Ir1 C10 2.157(5)
Ir1 C11 2.151(6)
Ir1 C12 2.135(6)
Ir1 C13 2.185(6)
O1 H1 0.8193
O1 N1 1.398(6)
O2 H2 0.8202
O2 N4 1.402(6)
N1 C1 1.297(7)
N2 H2A 0.8609
N2 C1 1.341(7)
N2 C2 1.459(7)
N3 H3 0.8604
N3 C3 1.481(7)
N3 C4 1.329(7)
N4 C4 1.313(7)
C1 C4 1.472(8)
C2 H2B 1.0000
C2 C3 1.511(8)
C2 C8 1.524(8)
C3 H3A 1.0000
C3 C5 1.513(8)
C5 H5A 0.9900
C5 H5B 0.9900
C5 C6 1.538(8)
C6 H6A 0.9900
C6 H6B 0.9900
C6 C7 1.506(9)
C7 H7A 0.9900
C7 H7B 0.9900
C7 C8 1.528(8)
C8 H8A 0.9900
C8 H8B 0.9900
C9 C10 1.452(8)
C9 C13 1.445(8)
C9 C18 1.498(9)
C10 C11 1.436(8)
C10 C17 1.503(8)
C11 C12 1.461(8)
C11 C16 1.485(9)
C12 C13 1.434(9)
C12 C15 1.495(8)
C13 C14 1.492(8)
C14 H14A 0.9800
C14 H14B 0.9800
C14 H14C 0.9800
C15 H15A 0.9800
C15 H15B 0.9800
C15 H15C 0.9800
C16 H16A 0.9800
C16 H16B 0.9800
C16 H16C 0.9800
C17 H17A 0.9800
C17 H17B 0.9800
C17 H17C 0.9800
C18 H18A 0.9800
C18 H18B 0.9800
C18 H18C 0.9800

loop_
_geom_torsion_atom_site_label_1
_geom_torsion_atom_site_label_2
_geom_torsion_atom_site_label_3
_geom_torsion_atom_site_label_4
_geom_torsion
Ir1 N1 C1 N2 176.5(4)
Ir1 N1 C1 C4 -1.3(6)
Ir1 N4 C4 N3 -161.5(4)
Ir1 N4 C4 C1 18.8(6)
Ir1 C9 C10 C11 61.1(4)
Ir1 C9 C10 C17 -121.5(6)
Ir1 C9 C13 C12 -58.5(4)
Ir1 C9 C13 C14 121.0(6)
Ir1 C10 C11 C12 59.8(4)
Ir1 C10 C11 C16 -119.4(6)
Ir1 C11 C12 C13 63.5(4)
Ir1 C11 C12 C15 -118.7(6)
Ir1 C12 C13 C9 59.6(4)
Ir1 C12 C13 C14 -119.9(6)
O1 N1 C1 N2 0.1(8)
O1 N1 C1 C4 -177.7(4)
O2 N4 C4 N3 -8.3(7)
O2 N4 C4 C1 172.0(4)
N1 C1 C4 N3 168.6(5)
N1 C1 C4 N4 -11.7(7)
N2 C1 C4 N3 -9.3(8)
N2 C1 C4 N4 170.4(5)
N2 C2 C3 N3 -56.0(6)
N2 C2 C3 C5 -178.4(4)
N2 C2 C8 C7 178.7(5)
N3 C3 C5 C6 -176.8(5)
C1 N2 C2 C3 43.0(7)
C1 N2 C2 C8 163.6(5)
C2 N2 C1 N1 172.3(5)
C2 N2 C1 C4 -10.1(8)
C2 C3 C5 C6 -55.8(6)
C3 N3 C4 N4 172.2(5)
C3 N3 C4 C1 -8.1(7)
C3 C2 C8 C7 -61.0(6)
C3 C5 C6 C7 53.0(7)
C4 N3 C3 C2 40.7(6)
C4 N3 C3 C5 162.8(5)
C5 C6 C7 C8 -54.1(7)
C6 C7 C8 C2 57.6(6)
C8 C2 C3 N3 -176.8(4)
C8 C2 C3 C5 60.8(6)
C9 C10 C11 Ir1 -61.8(4)
C9 C10 C11 C12 -2.0(6)
C9 C10 C11 C16 178.8(6)
C10 C9 C13 Ir1 59.9(4)
C10 C9 C13 C12 1.4(6)
C10 C9 C13 C14 -179.1(5)
C10 C11 C12 Ir1 -60.6(4)
C10 C11 C12 C13 2.9(6)
C10 C11 C12 C15 -179.3(6)
C11 C12 C13 Ir1 -62.3(4)
C11 C12 C13 C9 -2.7(6)
C11 C12 C13 C14 177.8(5)
C13 C9 C10 Ir1 -60.7(4)
C13 C9 C10 C11 0.4(6)
C13 C9 C10 C17 177.8(6)
C15 C12 C13 Ir1 119.9(6)
C15 C12 C13 C9 179.5(6)
C15 C12 C13 C14 0.0(10)
C16 C11 C12 Ir1 118.6(6)
C16 C11 C12 C13 -177.9(6)
C16 C11 C12 C15 -0.1(10)
C17 C10 C11 Ir1 120.7(6)
C17 C10 C11 C12 -179.5(5)
C17 C10 C11 C16 1.3(10)
C18 C9 C10 Ir1 123.4(6)
C18 C9 C10 C11 -175.5(5)
C18 C9 C10 C17 2.0(9)
C18 C9 C13 Ir1 -124.2(6)
C18 C9 C13 C12 177.3(5)
C18 C9 C13 C14 -3.2(9)
